data_7703617
loop_
_publ_author_name
'Abdel-Magied, Ahmed F'
'Theibich, Yusuf'
'Singh, Amrendra K.'
'Rahaman, Ahibur'
'Doverbratt, Isa'
'Raha, Arun K.'
'Haukka, Matti'
'Richmond, Michael G.'
'Nordlander, Ebbe'

_publ_section_title
;
 Asymmetric hydrogenation of an \a-unsaturated carboxylic acid catalyzed
 by intact chiral transition metal carbonyl clusters - diastereomeric
 control of enantioselectivity.
;
_journal_issue 14
_journal_name_full 'Dalton transactions (Cambridge, England : 2003)'
_journal_page_first 4244
_journal_page_last 4256
_journal_paper_doi 10.1039/c9dt04799a
_journal_volume 49
_journal_year 2020
_chemical_absolute_configuration ad
_chemical_formula_moiety '2(C49 H38 Fe O7 P2 Ru3 S), 1/2(C4 H14)'
_chemical_formula_sum 'C101 H83 Fe2 O14 P4 Ru6 S2'
_chemical_formula_weight 2426.79
_space_group_crystal_system orthorhombic
_space_group_IT_number 19
_space_group_name_Hall 'P 2ac 2ab'
_space_group_name_H-M_alt 'P 21 21 21'
_atom_sites_solution_hydrogens mixed
_audit_creation_method SHELXL-2017/1
_audit_update_record
;
2020-02-12 deposited with the CCDC.	2020-02-26 downloaded from the CCDC.
;
_cell_angle_alpha 90
_cell_angle_beta 90
_cell_angle_gamma 90
_cell_formula_units_Z 2
_cell_length_a 12.11044(17)
_cell_length_b 20.7626(4)
_cell_length_c 21.0868(4)
_cell_measurement_reflns_used 8760
_cell_measurement_temperature 170(2)
_cell_measurement_theta_max 28.6680
_cell_measurement_theta_min 2.1730
_cell_volume 5302.15(16)
_computing_cell_refinement
;
CrysAlisPro, Agilent Technologies,
Version 1.171.37.31 (release 14-01-2014 CrysAlis171 .NET)
(compiled Jan 14 2014,18:38:05)
;
_computing_data_collection
;
CrysAlisPro, Agilent Technologies,
Version 1.171.37.31 (release 14-01-2014 CrysAlis171 .NET)
(compiled Jan 14 2014,18:38:05)
;
_computing_data_reduction
;
CrysAlisPro, Agilent Technologies,
Version 1.171.37.31 (release 14-01-2014 CrysAlis171 .NET)
(compiled Jan 14 2014,18:38:05)
;
_computing_molecular_graphics 'UCSF Chimera (Petterssen et al. 2004)'
_computing_publication_material 'SHELXL-2014 (Sheldrick, 2014)'
_computing_structure_refinement 'SHELXL-2014 (Sheldrick, 2014)'
_computing_structure_solution 'SUPERFLIP (Palatinus & Chapuis, 2007)'
_diffrn_ambient_temperature 170(2)
_diffrn_measured_fraction_theta_full 0.999
_diffrn_measured_fraction_theta_max 0.890
_diffrn_measurement_device '\k-geometry diffractometer'
_diffrn_measurement_device_type 'SuperNova, Single source at offset, Eos'
_diffrn_measurement_method '\f scans and \w scans with \k offset'
_diffrn_radiation_monochromator mirror
_diffrn_radiation_wavelength 0.71073
_diffrn_reflns_av_R_equivalents 0.0555
_diffrn_reflns_av_unetI/netI 0.0863
_diffrn_reflns_Laue_measured_fraction_full 0.999
_diffrn_reflns_Laue_measured_fraction_max 0.890
_diffrn_reflns_limit_h_max 16
_diffrn_reflns_limit_h_min -14
_diffrn_reflns_limit_k_max 29
_diffrn_reflns_limit_k_min -26
_diffrn_reflns_limit_l_max 25
_diffrn_reflns_limit_l_min -30
_diffrn_reflns_number 25373
_diffrn_reflns_point_group_measured_fraction_full 0.999
_diffrn_reflns_point_group_measured_fraction_max 0.873
_diffrn_reflns_theta_full 25.242
_diffrn_reflns_theta_max 30.589
_diffrn_reflns_theta_min 1.939
_diffrn_source micro-source
_exptl_absorpt_coefficient_mu 1.252
_exptl_absorpt_correction_T_max 1.00000
_exptl_absorpt_correction_T_min 0.82651
_exptl_absorpt_correction_type multi-scan
_exptl_absorpt_process_details
;
CrysAlisPro, Agilent Technologies,
Version 1.171.37.31 (release 14-01-2014 CrysAlis171 .NET)
(compiled Jan 14 2014,18:38:05)
Empirical absorption correction using spherical harmonics,
 implemented in SCALE3 ABSPACK scaling algorithm.
;
_exptl_crystal_colour yellow
_exptl_crystal_density_diffrn 1.520
_exptl_crystal_description needle
_exptl_crystal_F_000 2418
_exptl_crystal_size_max 0.277
_exptl_crystal_size_mid 0.066
_exptl_crystal_size_min 0.048
_refine_diff_density_max 1.010
_refine_diff_density_min -0.791
_refine_diff_density_rms 0.126
_refine_ls_abs_structure_details
;
 Flack x determined using 3997 quotients [(I+)-(I-)]/[(I+)+(I-)]
 (Parsons, Flack and Wagner, Acta Cryst. B69 (2013) 249-259).
;
_refine_ls_abs_structure_Flack -0.032(18)
_refine_ls_extinction_method none
_refine_ls_goodness_of_fit_ref 1.045
_refine_ls_hydrogen_treatment constr
_refine_ls_matrix_type full
_refine_ls_number_parameters 594
_refine_ls_number_reflns 14236
_refine_ls_number_restraints 37
_refine_ls_restrained_S_all 1.044
_refine_ls_R_factor_all 0.0704
_refine_ls_R_factor_gt 0.0503
_refine_ls_shift/su_max 0.006
_refine_ls_shift/su_mean 0.000
_refine_ls_structure_factor_coef Fsqd
_refine_ls_weighting_details 'w=1/[\s^2^(Fo^2^)+(0.0419P)^2^] where P=(Fo^2^+2Fc^2^)/3'
_refine_ls_weighting_scheme calc
_refine_ls_wR_factor_gt 0.1054
_refine_ls_wR_factor_ref 0.1184
_reflns_Friedel_coverage 0.797
_reflns_Friedel_fraction_full 1.000
_reflns_Friedel_fraction_max 0.851
_reflns_number_gt 11461
_reflns_number_total 14236
_reflns_threshold_expression 'I > 2\s(I)'
_cod_data_source_file c9dt04799a2.cif
_cod_data_source_block af342w8
_cod_depositor_comments 'Adding full bibliography for 7703615--7703621.cif.'
_cod_original_cell_volume 5302.14(16)
_cod_database_code 7703617
_shelx_shelxl_version_number 2017/1
_shelx_space_group_comment
;
The symmetry employed for this shelxl refinement is uniquely defined
by the following loop, which should always be used as a source of
symmetry information in preference to the above space-group names.
They are only intended as comments.
;
_shelx_estimated_absorpt_t_min 0.723
_shelx_estimated_absorpt_t_max 0.942

loop_
_space_group_symop_operation_xyz
'x, y, z'
'-x+1/2, -y, z+1/2'
'x+1/2, -y+1/2, -z'
'-x, y+1/2, -z+1/2'

loop_
_atom_site_label
_atom_site_type_symbol
_atom_site_fract_x
_atom_site_fract_y
_atom_site_fract_z
_atom_site_U_iso_or_equiv
_atom_site_adp_type
_atom_site_occupancy
_atom_site_site_symmetry_order
_atom_site_calc_flag
_atom_site_refinement_flags_posn
_atom_site_refinement_flags_adp
_atom_site_refinement_flags_occupancy
_atom_site_disorder_assembly
_atom_site_disorder_group
Ru1 Ru 0.93802(4) 0.49163(3) 0.21388(3) 0.02704(13) Uani 1 1 d . . . . .
H H 0.888327 0.423743 0.258137 0.041 Uiso 1 1 d R U . . .
Ru2 Ru 0.77403(5) 0.38908(3) 0.22242(3) 0.02741(13) Uani 1 1 d D . . . .
HA H 0.695300 0.456748 0.239251 0.041 Uiso 1 1 d DR U . . .
Ru3 Ru 0.72299(5) 0.51986(3) 0.18542(3) 0.03564(16) Uani 1 1 d D . . . .
Fe1 Fe 1.07402(9) 0.36036(6) 0.43865(5) 0.0314(2) Uani 1 1 d . . . . .
S1 S 0.83451(16) 0.44491(10) 0.13103(10) 0.0344(4) Uani 1 1 d . . . . .
P1 P 1.10982(15) 0.43894(9) 0.20807(10) 0.0285(4) Uani 1 1 d . . . . .
P2 P 0.73173(15) 0.35033(9) 0.32458(9) 0.0269(4) Uani 1 1 d . . . . .
O1 O 0.9463(5) 0.5684(3) 0.3366(3) 0.0487(15) Uani 1 1 d . . . . .
O2 O 1.0298(5) 0.6044(3) 0.1412(3) 0.0547(17) Uani 1 1 d . . . . .
O3 O 0.8925(5) 0.2645(3) 0.1907(3) 0.0529(16) Uani 1 1 d . . . . .
O4 O 0.5617(6) 0.3374(4) 0.1662(3) 0.070(2) Uani 1 1 d . . . . .
O5 O 0.7758(6) 0.6331(3) 0.0993(4) 0.065(2) Uani 1 1 d . . . . .
O6 O 0.4947(5) 0.5098(4) 0.1249(5) 0.090(3) Uani 1 1 d . . . . .
O7 O 0.6820(5) 0.6045(3) 0.3014(4) 0.0595(18) Uani 1 1 d . . . . .
C1 C 0.9484(6) 0.5370(4) 0.2918(4) 0.0351(18) Uani 1 1 d . . . . .
C2 C 0.9955(6) 0.5617(4) 0.1685(4) 0.0365(18) Uani 1 1 d . . . . .
C3 C 0.8524(7) 0.3126(4) 0.2038(4) 0.0387(19) Uani 1 1 d . . . . .
C4 C 0.6416(7) 0.3557(5) 0.1867(4) 0.046(2) Uani 1 1 d . . . . .
C5 C 0.7593(7) 0.5905(4) 0.1311(5) 0.044(2) Uani 1 1 d . . . . .
C6 C 0.5795(7) 0.5110(5) 0.1479(5) 0.053(2) Uani 1 1 d . . . . .
C7 C 0.6963(7) 0.5723(4) 0.2572(5) 0.043(2) Uani 1 1 d . . . . .
C8 C 1.2279(6) 0.4782(4) 0.2470(4) 0.0336(16) Uani 1 1 d . . . . .
C9 C 1.2185(7) 0.5403(4) 0.2696(5) 0.047(2) Uani 1 1 d . . . . .
H9 H 1.151498 0.563222 0.263371 0.056 Uiso 1 1 calc R U . . .
C10 C 1.3055(8) 0.5699(6) 0.3015(5) 0.061(3) Uani 1 1 d . . . . .
H10 H 1.297898 0.613082 0.315561 0.074 Uiso 1 1 calc R U . . .
C11 C 1.4019(8) 0.5374(6) 0.3127(6) 0.064(3) Uani 1 1 d . . . . .
H11 H 1.459803 0.556441 0.336549 0.076 Uiso 1 1 calc R U . . .
C12 C 1.4122(7) 0.4766(6) 0.2884(6) 0.068(3) Uani 1 1 d . . . . .
H12 H 1.479746 0.454153 0.294200 0.082 Uiso 1 1 calc R U . . .
C13 C 1.3264(7) 0.4464(5) 0.2553(5) 0.054(3) Uani 1 1 d . . . . .
H13 H 1.336261 0.404287 0.238613 0.064 Uiso 1 1 calc R U . . .
C14 C 1.1527(6) 0.4366(4) 0.1247(4) 0.0364(18) Uani 1 1 d . . . . .
C15 C 1.2357(8) 0.4724(5) 0.1012(5) 0.061(3) Uani 1 1 d . . . . .
H15 H 1.279530 0.496980 0.129683 0.074 Uiso 1 1 calc R U . . .
C16 C 1.2601(11) 0.4747(6) 0.0361(6) 0.085(4) Uani 1 1 d . . . . .
H16 H 1.317621 0.501367 0.020295 0.102 Uiso 1 1 calc R U . . .
C17 C 1.1986(11) 0.4376(6) -0.0035(5) 0.076(4) Uani 1 1 d . . . . .
H17 H 1.215407 0.437829 -0.047511 0.091 Uiso 1 1 calc R U . . .
C18 C 1.1148(9) 0.4006(7) 0.0171(5) 0.068(3) Uani 1 1 d . . . . .
H18 H 1.073866 0.374712 -0.011654 0.081 Uiso 1 1 calc R U . . .
C19 C 1.0897(7) 0.4011(6) 0.0812(5) 0.058(3) Uani 1 1 d . . . . .
H19 H 1.028340 0.376886 0.096018 0.070 Uiso 1 1 calc R U . . .
C20 C 1.1235(5) 0.3538(4) 0.2325(4) 0.0302(16) Uani 1 1 d . . . . .
C21 C 1.1718(7) 0.3098(4) 0.1910(4) 0.041(2) Uani 1 1 d . . . . .
H21 H 1.204444 0.325557 0.153106 0.049 Uiso 1 1 calc R U . . .
C22 C 1.1742(7) 0.2436(4) 0.2026(4) 0.042(2) Uani 1 1 d . . . . .
H22 H 1.205119 0.214677 0.172575 0.051 Uiso 1 1 calc R U . . .
C23 C 1.1308(6) 0.2216(4) 0.2587(4) 0.0372(18) Uani 1 1 d . . . . .
H23 H 1.129985 0.176624 0.267179 0.045 Uiso 1 1 calc R U . . .
C24 C 1.0884(6) 0.2638(4) 0.3029(4) 0.0353(18) Uani 1 1 d . . . . .
H24 H 1.060918 0.247116 0.341721 0.042 Uiso 1 1 calc R U . . .
C25 C 1.0843(5) 0.3305(3) 0.2925(3) 0.0259(15) Uani 1 1 d . . . . .
C26 C 1.0418(5) 0.3724(3) 0.3437(3) 0.0263(15) Uani 1 1 d . . . . .
C27 C 1.0940(6) 0.4284(4) 0.3697(4) 0.0321(16) Uani 1 1 d . . . . .
H27 H 1.161897 0.446336 0.355663 0.039 Uiso 1 1 calc R U . . .
C28 C 1.0276(6) 0.4530(4) 0.4200(4) 0.0359(18) Uani 1 1 d . . . . .
H28 H 1.043644 0.489784 0.445250 0.043 Uiso 1 1 calc R U . . .
C29 C 0.9327(6) 0.4125(3) 0.4258(3) 0.0297(15) Uani 1 1 d . . . . .
H29 H 0.874865 0.417572 0.455863 0.036 Uiso 1 1 calc R U . . .
C30 C 0.9396(5) 0.3635(3) 0.3791(3) 0.0254(14) Uani 1 1 d . . . . .
C31 C 1.2030(7) 0.2966(4) 0.4485(4) 0.044(2) Uani 1 1 d . . . . .
H31 H 1.248180 0.280395 0.415264 0.053 Uiso 1 1 calc R U . . .
C32 C 1.2226(7) 0.3529(5) 0.4836(4) 0.051(2) Uani 1 1 d . . . . .
H32 H 1.283879 0.380877 0.478016 0.061 Uiso 1 1 calc R U . . .
C33 C 1.1343(7) 0.3618(5) 0.5300(4) 0.050(2) Uani 1 1 d . . . . .
H33 H 1.126766 0.396198 0.559362 0.060 Uiso 1 1 calc R U . . .
C34 C 1.0627(8) 0.3089(4) 0.5222(4) 0.046(2) Uani 1 1 d . . . . .
H34 H 0.997841 0.301118 0.546281 0.055 Uiso 1 1 calc R U . . .
C35 C 1.1041(7) 0.2679(4) 0.4711(4) 0.042(2) Uani 1 1 d . . . . .
H35 H 1.071033 0.229321 0.455946 0.051 Uiso 1 1 calc R U . . .
C36 C 0.8519(6) 0.3132(3) 0.3669(4) 0.0292(16) Uani 1 1 d . . . . .
H36 H 0.884557 0.279872 0.338205 0.035 Uiso 1 1 calc R U . . .
C37 C 0.8174(6) 0.2792(4) 0.4289(4) 0.040(2) Uani 1 1 d . . . . .
H37A H 0.793603 0.311397 0.459949 0.060 Uiso 1 1 calc R U . . .
H37B H 0.880388 0.255048 0.445907 0.060 Uiso 1 1 calc R U . . .
H37C H 0.756442 0.249431 0.420179 0.060 Uiso 1 1 calc R U . . .
C38 C 0.6382(13) 0.2818(7) 0.3178(9) 0.052(4) Uani 0.49(3) 1 d G . P A 1
C39 C 0.6806(13) 0.2197(8) 0.3165(9) 0.052(4) Uani 0.49(3) 1 d G . P A 1
H39 H 0.758014 0.212938 0.319924 0.063 Uiso 0.49(3) 1 calc R U P A 1
C40 C 0.6099(17) 0.1673(7) 0.3103(7) 0.052(4) Uani 0.49(3) 1 d G . P A 1
H40 H 0.638982 0.124807 0.309394 0.063 Uiso 0.49(3) 1 calc R U P A 1
C41 C 0.4967(16) 0.1771(8) 0.3053(7) 0.052(4) Uani 0.49(3) 1 d G . P A 1
H41 H 0.448412 0.141346 0.301010 0.063 Uiso 0.49(3) 1 calc R U P A 1
C42 C 0.4542(12) 0.2393(10) 0.3066(7) 0.052(4) Uani 0.49(3) 1 d G . P A 1
H42 H 0.376871 0.246016 0.303154 0.063 Uiso 0.49(3) 1 calc R U P A 1
C43 C 0.5249(14) 0.2917(7) 0.3128(9) 0.052(4) Uani 0.49(3) 1 d G . P A 1
H43 H 0.495902 0.334148 0.313683 0.063 Uiso 0.49(3) 1 calc R U P A 1
C38B C 0.6219(9) 0.2895(6) 0.3197(9) 0.044(3) Uani 0.51(3) 1 d G . P A 2
C39B C 0.6420(9) 0.2246(6) 0.3088(8) 0.044(3) Uani 0.51(3) 1 d G . P A 2
H39B H 0.715751 0.208925 0.307759 0.053 Uiso 0.51(3) 1 calc R U P A 2
C40B C 0.5543(13) 0.1824(5) 0.2993(7) 0.044(3) Uani 0.51(3) 1 d G . P A 2
H40B H 0.568108 0.138050 0.291813 0.053 Uiso 0.51(3) 1 calc R U P A 2
C41B C 0.4465(11) 0.2053(7) 0.3008(6) 0.044(3) Uani 0.51(3) 1 d G . P A 2
H41B H 0.386555 0.176538 0.294288 0.053 Uiso 0.51(3) 1 calc R U P A 2
C42B C 0.4264(8) 0.2703(8) 0.3117(7) 0.044(3) Uani 0.51(3) 1 d G . P A 2
H42B H 0.352642 0.285902 0.312709 0.053 Uiso 0.51(3) 1 calc R U P A 2
C43B C 0.5141(11) 0.3124(5) 0.3212(8) 0.044(3) Uani 0.51(3) 1 d G . P A 2
H43B H 0.500284 0.356779 0.328655 0.053 Uiso 0.51(3) 1 calc R U P A 2
C44 C 0.6729(6) 0.4055(4) 0.3831(4) 0.0338(17) Uani 1 1 d . . . . .
C45 C 0.6071(7) 0.3817(5) 0.4328(4) 0.053(2) Uani 1 1 d . . . . .
H45 H 0.589063 0.337233 0.435296 0.063 Uiso 1 1 calc R U . . .
C46 C 0.5698(10) 0.4243(7) 0.4774(5) 0.079(4) Uani 1 1 d . . . . .
H46 H 0.523822 0.408950 0.510613 0.095 Uiso 1 1 calc R U . . .
C47 C 0.5969(13) 0.4890(8) 0.4757(6) 0.108(7) Uani 1 1 d . . . . .
H47 H 0.570333 0.517549 0.507487 0.130 Uiso 1 1 calc R U . . .
C48 C 0.6624(9) 0.5112(6) 0.4277(5) 0.070(4) Uani 1 1 d . . . . .
H48 H 0.681527 0.555587 0.426295 0.084 Uiso 1 1 calc R U . . .
C49 C 0.7018(7) 0.4696(4) 0.3803(4) 0.043(2) Uani 1 1 d . . . . .
H49 H 0.747378 0.485304 0.347088 0.051 Uiso 1 1 calc R U . . .
C1S C 1.111(5) 0.162(3) 0.014(3) 0.091(16) Uani 0.25 1 d . U P B 1
H1S1 H 1.140720 0.129703 0.043094 0.136 Uiso 0.25 1 calc R U P B 1
H1S2 H 1.115199 0.145937 -0.029634 0.136 Uiso 0.25 1 calc R U P B 1
H1S3 H 1.153057 0.201985 0.017710 0.136 Uiso 0.25 1 calc R U P B 1
C2S C 1.011(6) 0.173(4) 0.028(4) 0.14(3) Uani 0.25 1 d . U P B 1
H2SA H 1.011161 0.185671 0.073124 0.172 Uiso 0.25 1 calc R U P B 1
H2SB H 0.973760 0.130300 0.026351 0.172 Uiso 0.25 1 calc R U P B 1
C3S C 0.926(5) 0.222(3) -0.006(3) 0.094(17) Uani 0.25 1 d . U P B 1
H3SA H 0.974966 0.255909 -0.023393 0.113 Uiso 0.25 1 calc R U P B 1
H3SB H 0.900085 0.197532 -0.043665 0.113 Uiso 0.25 1 calc R U P B 1
C4S C 0.846(3) 0.251(2) 0.010(2) 0.059(11) Uani 0.25 1 d . U P B 1
H4SA H 0.874003 0.284680 0.038959 0.071 Uiso 0.25 1 calc R U P B 1
H4SB H 0.803740 0.220692 0.036361 0.071 Uiso 0.25 1 calc R U P B 1
C5S C 0.776(3) 0.2787(16) -0.0224(15) 0.040(7) Uani 0.25 1 d . U P B 1
H5SA H 0.742986 0.245448 -0.050241 0.048 Uiso 0.25 1 calc R U P B 1
H5SB H 0.816457 0.308656 -0.050602 0.048 Uiso 0.25 1 calc R U P B 1
C6S C 0.696(4) 0.311(3) 0.001(3) 0.081(15) Uani 0.25 1 d . U P B 1
H6S1 H 0.650857 0.328108 -0.034120 0.122 Uiso 0.25 1 calc R U P B 1
H6S2 H 0.650112 0.282201 0.026841 0.122 Uiso 0.25 1 calc R U P B 1
H6S3 H 0.724267 0.345997 0.026477 0.122 Uiso 0.25 1 calc R U P B 1

loop_
_atom_site_aniso_label
_atom_site_aniso_U_11
_atom_site_aniso_U_22
_atom_site_aniso_U_33
_atom_site_aniso_U_23
_atom_site_aniso_U_13
_atom_site_aniso_U_12
Ru1 0.0217(2) 0.0287(3) 0.0308(3) 0.0089(3) 0.0004(3) 0.0003(2)
Ru2 0.0259(2) 0.0304(3) 0.0259(3) 0.0050(2) 0.0000(3) -0.0027(2)
Ru3 0.0248(3) 0.0365(3) 0.0456(4) 0.0130(3) -0.0014(3) 0.0038(3)
Fe1 0.0320(5) 0.0390(6) 0.0231(5) 0.0068(5) -0.0025(5) 0.0082(5)
S1 0.0325(9) 0.0412(11) 0.0296(10) 0.0094(9) 0.0008(8) 0.0000(8)
P1 0.0227(8) 0.0347(10) 0.0282(10) 0.0085(9) 0.0023(8) 0.0012(7)
P2 0.0259(8) 0.0288(9) 0.0259(9) 0.0012(7) 0.0021(8) -0.0040(7)
O1 0.056(4) 0.045(3) 0.045(4) -0.005(3) 0.002(3) 0.002(3)
O2 0.054(3) 0.046(4) 0.064(4) 0.026(4) 0.002(3) -0.009(3)
O3 0.059(4) 0.045(4) 0.054(4) -0.010(3) 0.003(3) 0.008(3)
O4 0.054(4) 0.102(6) 0.053(4) 0.009(4) -0.018(4) -0.035(4)
O5 0.062(4) 0.054(4) 0.077(5) 0.034(4) 0.016(4) 0.008(3)
O6 0.041(4) 0.111(7) 0.118(7) 0.034(7) -0.024(4) 0.005(4)
O7 0.064(4) 0.045(4) 0.069(5) 0.003(4) 0.002(4) 0.006(3)
C1 0.029(3) 0.031(4) 0.046(5) 0.011(4) 0.000(4) 0.002(3)
C2 0.028(4) 0.039(4) 0.042(5) 0.009(4) -0.002(4) -0.002(3)
C3 0.044(4) 0.036(4) 0.036(5) 0.005(4) 0.008(4) -0.003(4)
C4 0.047(5) 0.062(6) 0.030(4) 0.008(4) -0.006(4) -0.010(4)
C5 0.036(4) 0.041(5) 0.056(5) 0.016(4) 0.001(4) 0.009(4)
C6 0.031(4) 0.057(6) 0.070(7) 0.012(5) -0.003(4) 0.005(4)
C7 0.037(4) 0.031(4) 0.062(6) 0.011(4) 0.001(4) 0.006(3)
C8 0.024(3) 0.049(5) 0.029(4) 0.012(4) 0.004(3) -0.005(3)
C9 0.029(4) 0.057(5) 0.054(6) 0.008(5) -0.003(4) -0.007(4)
C10 0.050(5) 0.073(7) 0.061(7) -0.003(6) 0.008(5) -0.025(5)
C11 0.039(5) 0.088(8) 0.065(7) 0.009(7) -0.015(5) -0.017(5)
C12 0.033(4) 0.084(8) 0.087(9) 0.010(8) -0.020(5) 0.000(5)
C13 0.030(4) 0.064(6) 0.067(7) 0.004(6) -0.005(5) 0.004(4)
C14 0.032(4) 0.046(5) 0.032(4) 0.012(4) 0.006(3) 0.004(3)
C15 0.056(6) 0.077(7) 0.051(6) -0.003(5) 0.020(5) -0.013(5)
C16 0.108(10) 0.091(9) 0.056(7) 0.012(7) 0.037(8) -0.028(9)
C17 0.110(10) 0.087(9) 0.031(5) 0.017(6) 0.005(7) 0.006(8)
C18 0.062(6) 0.098(9) 0.044(6) -0.004(7) -0.003(5) 0.018(7)
C19 0.036(4) 0.089(8) 0.049(6) -0.006(6) 0.000(4) 0.015(5)
C20 0.024(3) 0.039(4) 0.028(4) 0.008(3) 0.005(3) 0.003(3)
C21 0.042(4) 0.047(5) 0.033(4) 0.008(4) 0.007(4) 0.010(4)
C22 0.054(5) 0.040(5) 0.033(5) 0.000(4) 0.010(4) 0.016(4)
C23 0.043(4) 0.030(4) 0.039(5) -0.001(4) 0.002(4) 0.008(3)
C24 0.036(4) 0.037(4) 0.033(4) 0.006(3) -0.003(3) 0.003(3)
C25 0.017(3) 0.038(4) 0.022(3) 0.010(3) 0.003(3) 0.003(3)
C26 0.026(3) 0.031(4) 0.022(3) 0.006(3) -0.004(3) 0.007(3)
C27 0.033(4) 0.038(4) 0.025(4) 0.006(3) -0.005(3) 0.000(3)
C28 0.041(4) 0.038(4) 0.029(4) 0.003(3) -0.007(4) 0.008(3)
C29 0.031(3) 0.035(4) 0.023(3) 0.004(3) -0.001(3) 0.010(3)
C30 0.023(3) 0.032(3) 0.022(3) 0.008(3) -0.003(3) 0.002(3)
C31 0.042(5) 0.055(5) 0.036(5) 0.004(4) -0.007(4) 0.022(4)
C32 0.034(4) 0.077(7) 0.042(5) 0.012(5) -0.015(4) 0.014(5)
C33 0.057(5) 0.065(6) 0.028(4) 0.002(4) -0.019(4) 0.017(5)
C34 0.051(5) 0.055(5) 0.032(4) 0.019(4) 0.001(4) 0.012(5)
C35 0.054(5) 0.041(5) 0.032(4) 0.010(4) -0.009(4) 0.015(4)
C36 0.033(4) 0.024(3) 0.031(4) 0.006(3) 0.008(3) 0.002(3)
C37 0.038(4) 0.040(5) 0.041(5) 0.019(4) 0.009(4) 0.002(4)
C38 0.065(7) 0.058(6) 0.035(5) -0.004(4) -0.004(5) -0.035(6)
C39 0.065(7) 0.058(6) 0.035(5) -0.004(4) -0.004(5) -0.035(6)
C40 0.065(7) 0.058(6) 0.035(5) -0.004(4) -0.004(5) -0.035(6)
C41 0.065(7) 0.058(6) 0.035(5) -0.004(4) -0.004(5) -0.035(6)
C42 0.065(7) 0.058(6) 0.035(5) -0.004(4) -0.004(5) -0.035(6)
C43 0.065(7) 0.058(6) 0.035(5) -0.004(4) -0.004(5) -0.035(6)
C38B 0.045(5) 0.046(5) 0.042(5) -0.007(4) 0.006(4) -0.025(4)
C39B 0.045(5) 0.046(5) 0.042(5) -0.007(4) 0.006(4) -0.025(4)
C40B 0.045(5) 0.046(5) 0.042(5) -0.007(4) 0.006(4) -0.025(4)
C41B 0.045(5) 0.046(5) 0.042(5) -0.007(4) 0.006(4) -0.025(4)
C42B 0.045(5) 0.046(5) 0.042(5) -0.007(4) 0.006(4) -0.025(4)
C43B 0.045(5) 0.046(5) 0.042(5) -0.007(4) 0.006(4) -0.025(4)
C44 0.030(4) 0.047(5) 0.025(4) -0.004(3) -0.003(3) 0.008(3)
C45 0.050(5) 0.072(7) 0.036(5) 0.002(5) 0.014(4) 0.018(5)
C46 0.076(7) 0.122(11) 0.038(6) -0.008(7) 0.015(6) 0.048(8)
C47 0.138(13) 0.138(14) 0.048(7) -0.044(9) -0.030(8) 0.103(12)
C48 0.097(8) 0.061(7) 0.053(7) -0.027(6) -0.038(7) 0.040(6)
C49 0.047(5) 0.040(5) 0.041(5) -0.012(4) -0.017(4) 0.011(4)
C1S 0.089(19) 0.10(2) 0.08(2) 0.003(13) -0.017(13) 0.005(13)
C2S 0.14(3) 0.15(3) 0.14(3) 0.006(14) -0.001(14) 0.007(14)
C3S 0.10(2) 0.10(2) 0.09(2) 0.003(13) -0.011(13) -0.011(13)
C4S 0.059(14) 0.056(15) 0.062(15) -0.010(12) 0.005(12) -0.011(12)
C5S 0.047(12) 0.043(12) 0.029(11) -0.010(10) -0.014(11) -0.010(11)
C6S 0.087(18) 0.078(18) 0.079(18) 0.002(13) -0.010(13) -0.007(13)

loop_
_atom_type_symbol
_atom_type_description
_atom_type_scat_dispersion_real
_atom_type_scat_dispersion_imag
_atom_type_scat_source
C C 0.0033 0.0016 'International Tables Vol C Tables 4.2.6.8 and 6.1.1.4'
H H 0.0000 0.0000 'International Tables Vol C Tables 4.2.6.8 and 6.1.1.4'
O O 0.0106 0.0060 'International Tables Vol C Tables 4.2.6.8 and 6.1.1.4'
P P 0.1023 0.0942 'International Tables Vol C Tables 4.2.6.8 and 6.1.1.4'
Fe Fe 0.3463 0.8444 'International Tables Vol C Tables 4.2.6.8 and 6.1.1.4'
Ru Ru -1.2594 0.8363 'International Tables Vol C Tables 4.2.6.8 and 6.1.1.4'
S S 0.1246 0.1234 'International Tables Vol C Tables 4.2.6.8 and 6.1.1.4'

loop_
_geom_angle_atom_site_label_1
_geom_angle_atom_site_label_2
_geom_angle_atom_site_label_3
_geom_angle
_geom_angle_site_symmetry_1
_geom_angle_site_symmetry_3
_geom_angle_publ_flag
C2 Ru1 C1 91.8(4) . . ?
C2 Ru1 P1 90.3(2) . . ?
C1 Ru1 P1 102.5(2) . . ?
C2 Ru1 S1 98.0(3) . . ?
C1 Ru1 S1 151.7(2) . . ?
P1 Ru1 S1 103.89(7) . . ?
C2 Ru1 Ru3 94.3(2) . . ?
C1 Ru1 Ru3 98.4(2) . . ?
P1 Ru1 Ru3 158.35(6) . . ?
S1 Ru1 Ru3 54.54(5) . . ?
C2 Ru1 Ru2 148.3(3) . . ?
C1 Ru1 Ru2 110.7(2) . . ?
P1 Ru1 Ru2 105.41(5) . . ?
S1 Ru1 Ru2 51.96(5) . . ?
Ru3 Ru1 Ru2 61.44(2) . . ?
C2 Ru1 H 177.8 . . ?
C1 Ru1 H 87.8 . . ?
P1 Ru1 H 87.6 . . ?
S1 Ru1 H 83.3 . . ?
Ru3 Ru1 H 87.9 . . ?
Ru2 Ru1 H 33.5 . . ?
C3 Ru2 C4 92.0(4) . . ?
C3 Ru2 P2 90.7(3) . . ?
C4 Ru2 P2 93.1(3) . . ?
C3 Ru2 S1 95.0(3) . . ?
C4 Ru2 S1 96.7(3) . . ?
P2 Ru2 S1 168.45(7) . . ?
C3 Ru2 Ru3 147.1(2) . . ?
C4 Ru2 Ru3 93.2(3) . . ?
P2 Ru2 Ru3 121.39(5) . . ?
S1 Ru2 Ru3 52.13(5) . . ?
C3 Ru2 Ru1 105.0(2) . . ?
C4 Ru2 Ru1 144.6(3) . . ?
P2 Ru2 Ru1 116.98(5) . . ?
S1 Ru2 Ru1 51.77(5) . . ?
Ru3 Ru2 Ru1 56.188(19) . . ?
C3 Ru2 H 92.2 . . ?
C4 Ru2 H 175.6 . . ?
P2 Ru2 H 85.3 . . ?
S1 Ru2 H 84.4 . . ?
Ru3 Ru2 H 84.1 . . ?
Ru1 Ru2 H 34.9 . . ?
C3 Ru2 HA 176.8 . . ?
C4 Ru2 HA 85.0 . . ?
P2 Ru2 HA 88.3 . . ?
S1 Ru2 HA 86.6 . . ?
Ru3 Ru2 HA 34.6 . . ?
Ru1 Ru2 HA 78.2 . . ?
H Ru2 HA 90.8 . . ?
C7 Ru3 C5 94.4(4) . . ?
C7 Ru3 C6 103.3(4) . . ?
C5 Ru3 C6 92.0(4) . . ?
C7 Ru3 S1 150.0(3) . . ?
C5 Ru3 S1 94.8(3) . . ?
C6 Ru3 S1 104.8(3) . . ?
C7 Ru3 Ru1 96.3(2) . . ?
C5 Ru3 Ru1 94.4(2) . . ?
C6 Ru3 Ru1 158.8(3) . . ?
S1 Ru3 Ru1 54.56(5) . . ?
C7 Ru3 Ru2 111.2(3) . . ?
C5 Ru3 Ru2 146.4(3) . . ?
C6 Ru3 Ru2 102.4(3) . . ?
S1 Ru3 Ru2 52.36(5) . . ?
Ru1 Ru3 Ru2 62.37(2) . . ?
C7 Ru3 HA 83.1 . . ?
C5 Ru3 HA 176.3 . . ?
C6 Ru3 HA 91.3 . . ?
S1 Ru3 HA 86.1 . . ?
Ru1 Ru3 HA 83.2 . . ?
Ru2 Ru3 HA 33.9 . . ?
C32 Fe1 C27 106.2(4) . . ?
C32 Fe1 C28 113.8(4) . . ?
C27 Fe1 C28 40.9(3) . . ?
C32 Fe1 C29 147.2(4) . . ?
C27 Fe1 C29 68.8(3) . . ?
C28 Fe1 C29 41.0(3) . . ?
C32 Fe1 C26 129.0(3) . . ?
C27 Fe1 C26 40.9(3) . . ?
C28 Fe1 C26 69.3(3) . . ?
C29 Fe1 C26 69.4(3) . . ?
C32 Fe1 C30 169.8(3) . . ?
C27 Fe1 C30 68.7(3) . . ?
C28 Fe1 C30 68.6(3) . . ?
C29 Fe1 C30 40.5(3) . . ?
C26 Fe1 C30 41.5(3) . . ?
C32 Fe1 C31 40.1(4) . . ?
C27 Fe1 C31 115.3(3) . . ?
C28 Fe1 C31 146.5(4) . . ?
C29 Fe1 C31 171.9(3) . . ?
C26 Fe1 C31 108.7(3) . . ?
C30 Fe1 C31 133.0(3) . . ?
C32 Fe1 C33 41.7(4) . . ?
C27 Fe1 C33 127.8(4) . . ?
C28 Fe1 C33 105.3(4) . . ?
C29 Fe1 C33 114.4(3) . . ?
C26 Fe1 C33 167.5(4) . . ?
C30 Fe1 C33 148.3(3) . . ?
C31 Fe1 C33 69.3(4) . . ?
C32 Fe1 C34 67.8(4) . . ?
C27 Fe1 C34 166.8(4) . . ?
C28 Fe1 C34 129.3(4) . . ?
C29 Fe1 C34 109.4(3) . . ?
C26 Fe1 C34 151.8(4) . . ?
C30 Fe1 C34 119.0(3) . . ?
C31 Fe1 C34 68.4(4) . . ?
C33 Fe1 C34 40.0(4) . . ?
C32 Fe1 C35 67.7(4) . . ?
C27 Fe1 C35 148.9(3) . . ?
C28 Fe1 C35 170.2(3) . . ?
C29 Fe1 C35 133.0(3) . . ?
C26 Fe1 C35 117.9(3) . . ?
C30 Fe1 C35 111.7(3) . . ?
C31 Fe1 C35 40.2(3) . . ?
C33 Fe1 C35 69.0(4) . . ?
C34 Fe1 C35 41.4(3) . . ?
Ru3 S1 Ru1 70.90(6) . . ?
Ru3 S1 Ru2 75.51(6) . . ?
Ru1 S1 Ru2 76.27(7) . . ?
C14 P1 C8 102.7(4) . . ?
C14 P1 C20 102.5(4) . . ?
C8 P1 C20 103.3(3) . . ?
C14 P1 Ru1 108.2(3) . . ?
C8 P1 Ru1 117.2(3) . . ?
C20 P1 Ru1 120.6(2) . . ?
C38 P2 C44 107.4(7) . . ?
C44 P2 C38B 100.7(6) . . ?
C38 P2 C36 101.5(7) . . ?
C44 P2 C36 103.9(3) . . ?
C38B P2 C36 107.8(6) . . ?
C38 P2 Ru2 109.2(6) . . ?
C44 P2 Ru2 119.2(3) . . ?
C38B P2 Ru2 109.9(6) . . ?
C36 P2 Ru2 114.0(2) . . ?
O1 C1 Ru1 173.0(7) . . ?
O2 C2 Ru1 179.6(8) . . ?
O3 C3 Ru2 174.8(8) . . ?
O4 C4 Ru2 178.0(10) . . ?
O5 C5 Ru3 176.8(8) . . ?
O6 C6 Ru3 175.7(9) . . ?
O7 C7 Ru3 178.8(8) . . ?
C13 C8 C9 118.5(8) . . ?
C13 C8 P1 121.2(7) . . ?
C9 C8 P1 120.3(6) . . ?
C8 C9 C10 121.1(9) . . ?
C8 C9 H9 119.5 . . ?
C10 C9 H9 119.5 . . ?
C11 C10 C9 120.8(11) . . ?
C11 C10 H10 119.6 . . ?
C9 C10 H10 119.6 . . ?
C12 C11 C10 117.9(10) . . ?
C12 C11 H11 121.1 . . ?
C10 C11 H11 121.1 . . ?
C11 C12 C13 122.2(9) . . ?
C11 C12 H12 118.9 . . ?
C13 C12 H12 118.9 . . ?
C8 C13 C12 119.4(10) . . ?
C8 C13 H13 120.3 . . ?
C12 C13 H13 120.3 . . ?
C15 C14 C19 117.1(9) . . ?
C15 C14 P1 123.4(8) . . ?
C19 C14 P1 119.1(6) . . ?
C14 C15 C16 122.4(11) . . ?
C14 C15 H15 118.8 . . ?
C16 C15 H15 118.8 . . ?
C17 C16 C15 117.8(11) . . ?
C17 C16 H16 121.1 . . ?
C15 C16 H16 121.1 . . ?
C18 C17 C16 122.6(11) . . ?
C18 C17 H17 118.7 . . ?
C16 C17 H17 118.7 . . ?
C17 C18 C19 118.5(12) . . ?
C17 C18 H18 120.8 . . ?
C19 C18 H18 120.8 . . ?
C18 C19 C14 121.5(10) . . ?
C18 C19 H19 119.2 . . ?
C14 C19 H19 119.2 . . ?
C21 C20 C25 118.2(7) . . ?
C21 C20 P1 119.2(6) . . ?
C25 C20 P1 122.6(6) . . ?
C22 C21 C20 122.9(8) . . ?
C22 C21 H21 118.5 . . ?
C20 C21 H21 118.5 . . ?
C23 C22 C21 118.1(8) . . ?
C23 C22 H22 120.9 . . ?
C21 C22 H22 120.9 . . ?
C22 C23 C24 120.8(8) . . ?
C22 C23 H23 119.6 . . ?
C24 C23 H23 119.6 . . ?
C23 C24 C25 122.4(8) . . ?
C23 C24 H24 118.8 . . ?
C25 C24 H24 118.8 . . ?
C24 C25 C20 117.2(7) . . ?
C24 C25 C26 118.7(6) . . ?
C20 C25 C26 124.1(7) . . ?
C27 C26 C30 106.3(6) . . ?
C27 C26 C25 127.1(6) . . ?
C30 C26 C25 126.6(6) . . ?
C27 C26 Fe1 69.0(4) . . ?
C30 C26 Fe1 69.3(4) . . ?
C25 C26 Fe1 125.0(5) . . ?
C28 C27 C26 109.1(7) . . ?
C28 C27 Fe1 69.6(4) . . ?
C26 C27 Fe1 70.0(4) . . ?
C28 C27 H27 125.5 . . ?
C26 C27 H27 125.5 . . ?
Fe1 C27 H27 126.5 . . ?
C27 C28 C29 107.8(7) . . ?
C27 C28 Fe1 69.6(4) . . ?
C29 C28 Fe1 69.6(4) . . ?
C27 C28 H28 126.1 . . ?
C29 C28 H28 126.1 . . ?
Fe1 C28 H28 126.4 . . ?
C30 C29 C28 108.4(7) . . ?
C30 C29 Fe1 70.3(4) . . ?
C28 C29 Fe1 69.5(4) . . ?
C30 C29 H29 125.8 . . ?
C28 C29 H29 125.8 . . ?
Fe1 C29 H29 126.0 . . ?
C29 C30 C26 108.4(6) . . ?
C29 C30 C36 124.9(6) . . ?
C26 C30 C36 126.6(6) . . ?
C29 C30 Fe1 69.2(4) . . ?
C26 C30 Fe1 69.2(4) . . ?
C36 C30 Fe1 129.6(5) . . ?
C32 C31 C35 108.3(8) . . ?
C32 C31 Fe1 69.2(5) . . ?
C35 C31 Fe1 70.4(5) . . ?
C32 C31 H31 125.8 . . ?
C35 C31 H31 125.8 . . ?
Fe1 C31 H31 126.2 . . ?
C31 C32 C33 109.6(9) . . ?
C31 C32 Fe1 70.7(5) . . ?
C33 C32 Fe1 69.9(5) . . ?
C31 C32 H32 125.2 . . ?
C33 C32 H32 125.2 . . ?
Fe1 C32 H32 125.8 . . ?
C34 C33 C32 105.8(9) . . ?
C34 C33 Fe1 70.2(5) . . ?
C32 C33 Fe1 68.4(5) . . ?
C34 C33 H33 127.1 . . ?
C32 C33 H33 127.1 . . ?
Fe1 C33 H33 125.9 . . ?
C33 C34 C35 109.3(8) . . ?
C33 C34 Fe1 69.8(5) . . ?
C35 C34 Fe1 69.6(5) . . ?
C33 C34 H34 125.4 . . ?
C35 C34 H34 125.4 . . ?
Fe1 C34 H34 126.8 . . ?
C31 C35 C34 107.0(8) . . ?
C31 C35 Fe1 69.4(5) . . ?
C34 C35 Fe1 69.1(5) . . ?
C31 C35 H35 126.5 . . ?
C34 C35 H35 126.5 . . ?
Fe1 C35 H35 126.6 . . ?
C30 C36 C37 111.2(6) . . ?
C30 C36 P2 110.0(5) . . ?
C37 C36 P2 112.4(5) . . ?
C30 C36 H36 107.7 . . ?
C37 C36 H36 107.7 . . ?
P2 C36 H36 107.7 . . ?
C36 C37 H37A 109.5 . . ?
C36 C37 H37B 109.5 . . ?
H37A C37 H37B 109.5 . . ?
C36 C37 H37C 109.5 . . ?
H37A C37 H37C 109.5 . . ?
H37B C37 H37C 109.5 . . ?
C39 C38 C43 120.0 . . ?
C39 C38 P2 119.7(10) . . ?
C43 C38 P2 120.3(10) . . ?
C38 C39 C40 120.0 . . ?
C38 C39 H39 120.0 . . ?
C40 C39 H39 120.0 . . ?
C41 C40 C39 120.0 . . ?
C41 C40 H40 120.0 . . ?
C39 C40 H40 120.0 . . ?
C42 C41 C40 120.0 . . ?
C42 C41 H41 120.0 . . ?
C40 C41 H41 120.0 . . ?
C41 C42 C43 120.0 . . ?
C41 C42 H42 120.0 . . ?
C43 C42 H42 120.0 . . ?
C42 C43 C38 120.0 . . ?
C42 C43 H43 120.0 . . ?
C38 C43 H43 120.0 . . ?
C39B C38B C43B 120.0 . . ?
C39B C38B P2 123.3(8) . . ?
C43B C38B P2 116.4(9) . . ?
C40B C39B C38B 120.0 . . ?
C40B C39B H39B 120.0 . . ?
C38B C39B H39B 120.0 . . ?
C41B C40B C39B 120.0 . . ?
C41B C40B H40B 120.0 . . ?
C39B C40B H40B 120.0 . . ?
C40B C41B C42B 120.0 . . ?
C40B C41B H41B 120.0 . . ?
C42B C41B H41B 120.0 . . ?
C41B C42B C43B 120.0 . . ?
C41B C42B H42B 120.0 . . ?
C43B C42B H42B 120.0 . . ?
C42B C43B C38B 120.0 . . ?
C42B C43B H43B 120.0 . . ?
C38B C43B H43B 120.0 . . ?
C49 C44 C45 121.0(8) . . ?
C49 C44 P2 118.6(7) . . ?
C45 C44 P2 120.2(7) . . ?
C46 C45 C44 118.2(11) . . ?
C46 C45 H45 120.9 . . ?
C44 C45 H45 120.9 . . ?
C45 C46 C47 122.2(12) . . ?
C45 C46 H46 118.9 . . ?
C47 C46 H46 118.9 . . ?
C48 C47 C46 118.9(11) . . ?
C48 C47 H47 120.5 . . ?
C46 C47 H47 120.5 . . ?
C47 C48 C49 121.1(12) . . ?
C47 C48 H48 119.5 . . ?
C49 C48 H48 119.5 . . ?
C44 C49 C48 118.6(10) . . ?
C44 C49 H49 120.7 . . ?
C48 C49 H49 120.7 . . ?
C2S C1S H1S1 109.5 . . ?
C2S C1S H1S2 109.5 . . ?
H1S1 C1S H1S2 109.5 . . ?
C2S C1S H1S3 109.4 . . ?
H1S1 C1S H1S3 109.5 . . ?
H1S2 C1S H1S3 109.5 . . ?
C2S C1S H6S1 119(10) . 3 ?
H1S1 C1S H6S1 63.0 . 3 ?
H1S2 C1S H6S1 130.4 . 3 ?
H1S3 C1S H6S1 46.8 . 3 ?
C1S C2S C3S 128(7) . . ?
C1S C2S H2SA 105.3 . . ?
C3S C2S H2SA 105.3 . . ?
C1S C2S H2SB 105.3 . . ?
C3S C2S H2SB 105.3 . . ?
H2SA C2S H2SB 106.0 . . ?
C4S C3S C2S 135(6) . . ?
C4S C3S H3SA 103.3 . . ?
C2S C3S H3SA 103.3 . . ?
C4S C3S H3SB 103.3 . . ?
C2S C3S H3SB 103.3 . . ?
H3SA C3S H3SB 105.2 . . ?
C3S C4S C5S 130(5) . . ?
C3S C4S H4SA 104.7 . . ?
C5S C4S H4SA 104.7 . . ?
C3S C4S H4SB 104.7 . . ?
C5S C4S H4SB 104.7 . . ?
H4SA C4S H4SB 105.7 . . ?
C4S C5S C6S 124(4) . . ?
C4S C5S H5SA 106.3 . . ?
C6S C5S H5SA 106.3 . . ?
C4S C5S H5SB 106.3 . . ?
C6S C5S H5SB 106.3 . . ?
H5SA C5S H5SB 106.4 . . ?
C4S C5S H1S3 139(4) . 3_455 ?
C6S C5S H1S3 26(3) . 3_455 ?
H5SA C5S H1S3 80.2 . 3_455 ?
H5SB C5S H1S3 110.7 . 3_455 ?
C5S C6S H6S1 109.5 . . ?
C5S C6S H6S2 109.5 . . ?
H6S1 C6S H6S2 109.5 . . ?
C5S C6S H6S3 109.5 . . ?
H6S1 C6S H6S3 109.5 . . ?
H6S2 C6S H6S3 109.5 . . ?
C5S C6S H1S3 99(8) . 3_455 ?
H6S1 C6S H1S3 46.8 . 3_455 ?
H6S2 C6S H1S3 70.7 . 3_455 ?
H6S3 C6S H1S3 148.6 . 3_455 ?

loop_
_geom_bond_atom_site_label_1
_geom_bond_atom_site_label_2
_geom_bond_distance
_geom_bond_site_symmetry_2
_geom_bond_publ_flag
Ru1 C2 1.875(8) . yes
Ru1 C1 1.899(9) . yes
Ru1 P1 2.3539(19) . yes
Ru1 S1 2.359(2) . yes
Ru1 Ru3 2.7359(8) . yes
Ru1 Ru2 2.9173(8) . yes
Ru1 H 1.7945 . yes
Ru2 C3 1.891(9) . yes
Ru2 C4 1.903(9) . yes
Ru2 P2 2.3558(19) . yes
Ru2 S1 2.365(2) . yes
Ru2 Ru3 2.8921(8) . yes
Ru2 H 1.7324 . yes
Ru2 HA 1.7347 . yes
Ru3 C7 1.893(11) . yes
Ru3 C5 1.912(8) . yes
Ru3 C6 1.918(9) . yes
Ru3 S1 2.358(2) . yes
Ru3 HA 1.7658 . yes
Fe1 C32 2.040(8) . ?
Fe1 C27 2.042(8) . ?
Fe1 C28 2.042(8) . ?
Fe1 C29 2.043(7) . ?
Fe1 C26 2.056(7) . ?
Fe1 C30 2.057(7) . ?
Fe1 C31 2.059(8) . ?
Fe1 C33 2.060(8) . ?
Fe1 C34 2.064(8) . ?
Fe1 C35 2.071(8) . ?
P1 C14 1.833(9) . ?
P1 C8 1.840(8) . ?
P1 C20 1.850(8) . ?
P2 C38 1.824(8) . ?
P2 C44 1.828(8) . ?
P2 C38B 1.837(7) . ?
P2 C36 1.874(8) . ?
O1 C1 1.147(10) . ?
O2 C2 1.136(9) . ?
O3 C3 1.144(10) . ?
O4 C4 1.126(10) . ?
O5 C5 1.128(10) . ?
O6 C6 1.136(10) . ?
O7 C7 1.161(11) . ?
C8 C13 1.375(11) . ?
C8 C9 1.378(12) . ?
C9 C10 1.393(12) . ?
C9 H9 0.9500 . ?
C10 C11 1.369(15) . ?
C10 H10 0.9500 . ?
C11 C12 1.367(15) . ?
C11 H11 0.9500 . ?
C12 C13 1.400(13) . ?
C12 H12 0.9500 . ?
C13 H13 0.9500 . ?
C14 C15 1.345(12) . ?
C14 C19 1.403(13) . ?
C15 C16 1.405(14) . ?
C15 H15 0.9500 . ?
C16 C17 1.359(17) . ?
C16 H16 0.9500 . ?
C17 C18 1.344(16) . ?
C17 H17 0.9500 . ?
C18 C19 1.386(15) . ?
C18 H18 0.9500 . ?
C19 H19 0.9500 . ?
C20 C21 1.394(11) . ?
C20 C25 1.434(10) . ?
C21 C22 1.396(12) . ?
C21 H21 0.9500 . ?
C22 C23 1.373(11) . ?
C22 H22 0.9500 . ?
C23 C24 1.378(11) . ?
C23 H23 0.9500 . ?
C24 C25 1.403(10) . ?
C24 H24 0.9500 . ?
C25 C26 1.479(10) . ?
C26 C27 1.433(10) . ?
C26 C30 1.457(9) . ?
C27 C28 1.426(11) . ?
C27 H27 0.9500 . ?
C28 C29 1.429(11) . ?
C28 H28 0.9500 . ?
C29 C30 1.419(10) . ?
C29 H29 0.9500 . ?
C30 C36 1.512(10) . ?
C31 C32 1.404(13) . ?
C31 C35 1.421(13) . ?
C31 H31 0.9500 . ?
C32 C33 1.461(13) . ?
C32 H32 0.9500 . ?
C33 C34 1.409(14) . ?
C33 H33 0.9500 . ?
C34 C35 1.461(12) . ?
C34 H34 0.9500 . ?
C35 H35 0.9500 . ?
C36 C37 1.543(10) . ?
C36 H36 1.0000 . ?
C37 H37A 0.9800 . ?
C37 H37B 0.9800 . ?
C37 H37C 0.9800 . ?
C38 C39 1.3900 . ?
C38 C43 1.3900 . ?
C39 C40 1.3900 . ?
C39 H39 0.9500 . ?
C40 C41 1.3900 . ?
C40 H40 0.9500 . ?
C41 C42 1.3900 . ?
C41 H41 0.9500 . ?
C42 C43 1.3900 . ?
C42 H42 0.9500 . ?
C43 H43 0.9500 . ?
C38B C39B 1.3900 . ?
C38B C43B 1.3900 . ?
C39B C40B 1.3900 . ?
C39B H39B 0.9500 . ?
C40B C41B 1.3900 . ?
C40B H40B 0.9500 . ?
C41B C42B 1.3900 . ?
C41B H41B 0.9500 . ?
C42B C43B 1.3900 . ?
C42B H42B 0.9500 . ?
C43B H43B 0.9500 . ?
C44 C49 1.377(12) . ?
C44 C45 1.406(12) . ?
C45 C46 1.368(14) . ?
C45 H45 0.9500 . ?
C46 C47 1.38(2) . ?
C46 H46 0.9500 . ?
C47 C48 1.367(19) . ?
C47 H47 0.9500 . ?
C48 C49 1.405(13) . ?
C48 H48 0.9500 . ?
C49 H49 0.9500 . ?
C1S C2S 1.27(8) . ?
C1S H1S1 0.9800 . ?
C1S H1S2 0.9800 . ?
C1S H1S3 0.9800 . ?
C1S H6S1 0.68(8) 3 ?
C2S C3S 1.62(9) . ?
C2S H2SA 0.9900 . ?
C2S H2SB 0.9900 . ?
C3S C4S 1.19(6) . ?
C3S H3SA 0.9900 . ?
C3S H3SB 0.9900 . ?
C4S C5S 1.23(5) . ?
C4S H4SA 0.9900 . ?
C4S H4SB 0.9900 . ?
C5S C6S 1.27(6) . ?
C5S H5SA 0.9900 . ?
C5S H5SB 0.9900 . ?
C6S H6S1 0.9800 . ?
C6S H6S2 0.9800 . ?
C6S H6S3 0.9800 . ?

loop_
_geom_torsion_atom_site_label_1
_geom_torsion_atom_site_label_2
_geom_torsion_atom_site_label_3
_geom_torsion_atom_site_label_4
_geom_torsion
_geom_torsion_site_symmetry_1
_geom_torsion_site_symmetry_2
_geom_torsion_site_symmetry_3
_geom_torsion_site_symmetry_4
_geom_torsion_publ_flag
C14 P1 C8 C13 -72.5(8) . . . . ?
C20 P1 C8 C13 33.9(8) . . . . ?
Ru1 P1 C8 C13 169.1(6) . . . . ?
C14 P1 C8 C9 108.6(7) . . . . ?
C20 P1 C8 C9 -145.0(7) . . . . ?
Ru1 P1 C8 C9 -9.8(7) . . . . ?
C13 C8 C9 C10 -1.5(13) . . . . ?
P1 C8 C9 C10 177.4(7) . . . . ?
C8 C9 C10 C11 -1.8(15) . . . . ?
C9 C10 C11 C12 3.8(17) . . . . ?
C10 C11 C12 C13 -2.7(18) . . . . ?
C9 C8 C13 C12 2.6(14) . . . . ?
P1 C8 C13 C12 -176.3(8) . . . . ?
C11 C12 C13 C8 -0.6(18) . . . . ?
C8 P1 C14 C15 -16.1(9) . . . . ?
C20 P1 C14 C15 -123.1(8) . . . . ?
Ru1 P1 C14 C15 108.5(8) . . . . ?
C8 P1 C14 C19 170.7(7) . . . . ?
C20 P1 C14 C19 63.8(8) . . . . ?
Ru1 P1 C14 C19 -64.7(8) . . . . ?
C19 C14 C15 C16 -0.2(17) . . . . ?
P1 C14 C15 C16 -173.5(10) . . . . ?
C14 C15 C16 C17 -2(2) . . . . ?
C15 C16 C17 C18 2(2) . . . . ?
C16 C17 C18 C19 0.8(19) . . . . ?
C17 C18 C19 C14 -3.2(17) . . . . ?
C15 C14 C19 C18 2.8(15) . . . . ?
P1 C14 C19 C18 176.4(8) . . . . ?
C14 P1 C20 C21 7.5(7) . . . . ?
C8 P1 C20 C21 -99.0(7) . . . . ?
Ru1 P1 C20 C21 127.7(6) . . . . ?
C14 P1 C20 C25 -171.3(6) . . . . ?
C8 P1 C20 C25 82.2(6) . . . . ?
Ru1 P1 C20 C25 -51.1(7) . . . . ?
C25 C20 C21 C22 6.2(12) . . . . ?
P1 C20 C21 C22 -172.7(7) . . . . ?
C20 C21 C22 C23 -2.6(14) . . . . ?
C21 C22 C23 C24 -1.5(13) . . . . ?
C22 C23 C24 C25 1.8(12) . . . . ?
C23 C24 C25 C20 1.8(11) . . . . ?
C23 C24 C25 C26 -177.4(7) . . . . ?
C21 C20 C25 C24 -5.6(10) . . . . ?
P1 C20 C25 C24 173.2(5) . . . . ?
C21 C20 C25 C26 173.6(7) . . . . ?
P1 C20 C25 C26 -7.6(9) . . . . ?
C24 C25 C26 C27 128.6(8) . . . . ?
C20 C25 C26 C27 -50.6(10) . . . . ?
C24 C25 C26 C30 -49.2(10) . . . . ?
C20 C25 C26 C30 131.6(7) . . . . ?
C24 C25 C26 Fe1 39.7(9) . . . . ?
C20 C25 C26 Fe1 -139.5(6) . . . . ?
C30 C26 C27 C28 0.8(8) . . . . ?
C25 C26 C27 C28 -177.4(7) . . . . ?
Fe1 C26 C27 C28 -58.8(5) . . . . ?
C30 C26 C27 Fe1 59.6(4) . . . . ?
C25 C26 C27 Fe1 -118.6(7) . . . . ?
C26 C27 C28 C29 -0.2(8) . . . . ?
Fe1 C27 C28 C29 -59.2(5) . . . . ?
C26 C27 C28 Fe1 59.0(5) . . . . ?
C27 C28 C29 C30 -0.5(8) . . . . ?
Fe1 C28 C29 C30 -59.7(5) . . . . ?
C27 C28 C29 Fe1 59.2(5) . . . . ?
C28 C29 C30 C26 1.0(8) . . . . ?
Fe1 C29 C30 C26 -58.3(5) . . . . ?
C28 C29 C30 C36 -176.2(6) . . . . ?
Fe1 C29 C30 C36 124.5(7) . . . . ?
C28 C29 C30 Fe1 59.2(5) . . . . ?
C27 C26 C30 C29 -1.1(7) . . . . ?
C25 C26 C30 C29 177.1(6) . . . . ?
Fe1 C26 C30 C29 58.3(5) . . . . ?
C27 C26 C30 C36 176.1(6) . . . . ?
C25 C26 C30 C36 -5.7(11) . . . . ?
Fe1 C26 C30 C36 -124.5(7) . . . . ?
C27 C26 C30 Fe1 -59.4(5) . . . . ?
C25 C26 C30 Fe1 118.8(7) . . . . ?
C35 C31 C32 C33 -0.5(9) . . . . ?
Fe1 C31 C32 C33 59.2(6) . . . . ?
C35 C31 C32 Fe1 -59.7(6) . . . . ?
C31 C32 C33 C34 0.8(9) . . . . ?
Fe1 C32 C33 C34 60.6(6) . . . . ?
C31 C32 C33 Fe1 -59.7(6) . . . . ?
C32 C33 C34 C35 -0.9(9) . . . . ?
Fe1 C33 C34 C35 58.5(5) . . . . ?
C32 C33 C34 Fe1 -59.4(5) . . . . ?
C32 C31 C35 C34 -0.1(9) . . . . ?
Fe1 C31 C35 C34 -59.1(5) . . . . ?
C32 C31 C35 Fe1 59.0(6) . . . . ?
C33 C34 C35 C31 0.6(9) . . . . ?
Fe1 C34 C35 C31 59.3(5) . . . . ?
C33 C34 C35 Fe1 -58.7(6) . . . . ?
C29 C30 C36 C37 -50.7(9) . . . . ?
C26 C30 C36 C37 132.5(7) . . . . ?
Fe1 C30 C36 C37 40.2(9) . . . . ?
C29 C30 C36 P2 74.5(8) . . . . ?
C26 C30 C36 P2 -102.2(7) . . . . ?
Fe1 C30 C36 P2 165.5(4) . . . . ?
C38 P2 C36 C30 -178.4(8) . . . . ?
C44 P2 C36 C30 -67.0(6) . . . . ?
C38B P2 C36 C30 -173.3(7) . . . . ?
Ru2 P2 C36 C30 64.3(5) . . . . ?
C38 P2 C36 C37 -53.9(9) . . . . ?
C44 P2 C36 C37 57.5(6) . . . . ?
C38B P2 C36 C37 -48.8(8) . . . . ?
Ru2 P2 C36 C37 -171.2(5) . . . . ?
C44 P2 C38 C39 -135.5(8) . . . . ?
C36 P2 C38 C39 -26.8(10) . . . . ?
Ru2 P2 C38 C39 93.9(9) . . . . ?
C44 P2 C38 C43 45.6(10) . . . . ?
C36 P2 C38 C43 154.3(8) . . . . ?
Ru2 P2 C38 C43 -85.0(9) . . . . ?
C43 C38 C39 C40 0.0 . . . . ?
P2 C38 C39 C40 -178.9(13) . . . . ?
C38 C39 C40 C41 0.0 . . . . ?
C39 C40 C41 C42 0.0 . . . . ?
C40 C41 C42 C43 0.0 . . . . ?
C41 C42 C43 C38 0.0 . . . . ?
C39 C38 C43 C42 0.0 . . . . ?
P2 C38 C43 C42 178.9(14) . . . . ?
C44 P2 C38B C39B -146.7(9) . . . . ?
C36 P2 C38B C39B -38.2(11) . . . . ?
Ru2 P2 C38B C39B 86.6(10) . . . . ?
C44 P2 C38B C43B 39.6(8) . . . . ?
C36 P2 C38B C43B 148.1(7) . . . . ?
Ru2 P2 C38B C43B -87.0(8) . . . . ?
C43B C38B C39B C40B 0.0 . . . . ?
P2 C38B C39B C40B -173.5(13) . . . . ?
C38B C39B C40B C41B 0.0 . . . . ?
C39B C40B C41B C42B 0.0 . . . . ?
C40B C41B C42B C43B 0.0 . . . . ?
C41B C42B C43B C38B 0.0 . . . . ?
C39B C38B C43B C42B 0.0 . . . . ?
P2 C38B C43B C42B 173.9(12) . . . . ?
C38 P2 C44 C49 -155.9(9) . . . . ?
C38B P2 C44 C49 -151.3(8) . . . . ?
C36 P2 C44 C49 97.1(6) . . . . ?
Ru2 P2 C44 C49 -31.1(7) . . . . ?
C38 P2 C44 C45 29.4(9) . . . . ?
C38B P2 C44 C45 34.0(9) . . . . ?
C36 P2 C44 C45 -77.6(7) . . . . ?
Ru2 P2 C44 C45 154.2(6) . . . . ?
C49 C44 C45 C46 1.9(13) . . . . ?
P2 C44 C45 C46 176.5(8) . . . . ?
C44 C45 C46 C47 -1.5(17) . . . . ?
C45 C46 C47 C48 0.5(19) . . . . ?
C46 C47 C48 C49 0.2(17) . . . . ?
C45 C44 C49 C48 -1.2(12) . . . . ?
P2 C44 C49 C48 -175.9(6) . . . . ?
C47 C48 C49 C44 0.1(13) . . . . ?
C1S C2S C3S C4S -154(9) . . . . ?
C2S C3S C4S C5S -166(6) . . . . ?
C3S C4S C5S C6S -177(6) . . . . ?
